data_7217818
loop_
_publ_author_name
'Zhao, Jie'
'Xie, Li-Qiong'
'Ma, Ying-Ming'
'Zhou, Ai-Ju'
'Dong, Wen'
'Wang, Jing'
'Chen, Yan-Cong'
'Tong, Ming-Liang'

_publ_section_title
;
 Structures and properties of coordination polymers involving asymmetric
 biphenyl-3,2&#x2032;,5&#x2032;-tricarboxylate
;
_journal_issue 43
_journal_name_full CrystEngComm
_journal_page_first 10006
_journal_paper_doi 10.1039/C4CE01225A
_journal_volume 16
_journal_year 2014
_chemical_formula_sum 'C30 H26 N3 Ni O9'
_chemical_formula_weight 631.25
_chemical_name_systematic
; 
 ? 
;
_space_group_IT_number 2
_symmetry_cell_setting triclinic
_symmetry_space_group_name_Hall '-P 1'
_symmetry_space_group_name_H-M 'P -1'
_atom_sites_solution_hydrogens geom
_atom_sites_solution_primary direct
_atom_sites_solution_secondary difmap
_audit_creation_method SHELXL-97
_cell_angle_alpha 72.834(4)
_cell_angle_beta 87.431(4)
_cell_angle_gamma 71.093(4)
_cell_formula_units_Z 2
_cell_length_a 9.5251(6)
_cell_length_b 9.8837(6)
_cell_length_c 16.3942(11)
_cell_measurement_temperature 296(2)
_cell_volume 1392.88(16)
_computing_cell_refinement 'SMART (Bruker, 1996)'
_computing_data_collection 'SMART (Bruker, 1996)'
_computing_data_reduction 'SAINT (Bruker, 1996)'
_computing_molecular_graphics SHELXTL
_computing_publication_material SHELXTL
_computing_structure_refinement 'SHELXL-97 (Sheldrick, 1997)'
_computing_structure_solution 'SHELXS-97 (Sheldrick, 1990)'
_diffrn_ambient_temperature 296(2)
_diffrn_measured_fraction_theta_full 0.982
_diffrn_measured_fraction_theta_max 0.982
_diffrn_measurement_device_type 'Bruker Smart Apex CCD area detector'
_diffrn_measurement_method 'phi and omega scans'
_diffrn_radiation_monochromator graphite
_diffrn_radiation_source 'fine-focus sealed tube'
_diffrn_radiation_type MoK\a
_diffrn_radiation_wavelength 0.71073
_diffrn_reflns_av_R_equivalents 0.0385
_diffrn_reflns_av_sigmaI/netI 0.0412
_diffrn_reflns_limit_h_max 12
_diffrn_reflns_limit_h_min -12
_diffrn_reflns_limit_k_max 12
_diffrn_reflns_limit_k_min -12
_diffrn_reflns_limit_l_max 20
_diffrn_reflns_limit_l_min -21
_diffrn_reflns_number 22494
_diffrn_reflns_theta_full 27.56
_diffrn_reflns_theta_max 27.56
_diffrn_reflns_theta_min 1.30
_exptl_absorpt_coefficient_mu 0.759
_exptl_absorpt_correction_T_max 0.9349
_exptl_absorpt_correction_T_min 0.9145
_exptl_absorpt_correction_type multi-scan
_exptl_absorpt_process_details 'SADABS (Sheldrick,1996)'
_exptl_crystal_colour green
_exptl_crystal_density_diffrn 1.505
_exptl_crystal_density_method 'not measured'
_exptl_crystal_description block
_exptl_crystal_F_000 654
_exptl_crystal_size_max 0.12
_exptl_crystal_size_mid 0.10
_exptl_crystal_size_min 0.09
_refine_diff_density_max 0.347
_refine_diff_density_min -0.403
_refine_diff_density_rms 0.061
_refine_ls_extinction_method none
_refine_ls_goodness_of_fit_ref 1.062
_refine_ls_hydrogen_treatment mixed
_refine_ls_matrix_type full
_refine_ls_number_parameters 408
_refine_ls_number_reflns 6329
_refine_ls_number_restraints 10
_refine_ls_restrained_S_all 1.061
_refine_ls_R_factor_all 0.0566
_refine_ls_R_factor_gt 0.0388
_refine_ls_shift/su_max 0.052
_refine_ls_shift/su_mean 0.003
_refine_ls_structure_factor_coef Fsqd
_refine_ls_weighting_details 'calc w=1/[\s^2^(Fo^2^)+(0.0511P)^2^+0.4020P] where P=(Fo^2^+2Fc^2^)/3'
_refine_ls_weighting_scheme calc
_refine_ls_wR_factor_gt 0.0936
_refine_ls_wR_factor_ref 0.1062
_reflns_number_gt 4924
_reflns_number_total 6329
_reflns_threshold_expression >2sigma(I)
_cod_data_source_file c4ce01225a2.cif
_cod_data_source_block 2
_cod_depositor_comments 'Adding full bibliography for 7217816--7217819.cif.'
_cod_original_cell_volume 1392.88(15)
_cod_original_sg_symbol_H-M P-1
_cod_database_code 7217818

loop_
_symmetry_equiv_pos_as_xyz
'x, y, z'
'-x, -y, -z'

loop_
_atom_site_label
_atom_site_type_symbol
_atom_site_fract_x
_atom_site_fract_y
_atom_site_fract_z
_atom_site_U_iso_or_equiv
_atom_site_adp_type
_atom_site_occupancy
_atom_site_symmetry_multiplicity
_atom_site_calc_flag
_atom_site_refinement_flags
Ni1 Ni 0.36970(3) 0.31396(3) 1.321319(18) 0.02647(10) Uani 1 1 d .
O1 O 0.2120(2) 0.5235(2) 1.45130(10) 0.0467(5) Uani 1 1 d .
O2 O 0.21274(17) 0.51666(17) 1.31725(10) 0.0314(4) Uani 1 1 d .
O3 O -0.45537(17) 1.12293(17) 1.32429(10) 0.0342(4) Uani 1 1 d .
O4 O -0.35890(19) 1.20049(18) 1.19949(11) 0.0429(4) Uani 1 1 d .
O5 O 0.3701(3) 0.8503(3) 0.95050(15) 0.0757(7) Uani 1 1 d D
H5O H 0.354(5) 0.830(5) 0.9055(16) 0.095(14) Uiso 1 1 d D
O6 O 0.1362(2) 0.8548(2) 0.96580(12) 0.0561(5) Uani 1 1 d .
N1 N 0.2751(2) 0.3339(2) 1.20367(12) 0.0319(4) Uani 1 1 d .
N2 N 0.1699(3) 0.4571(3) 0.76013(15) 0.0495(6) Uani 1 1 d .
N3 N 0.2405(2) 0.1910(2) 1.38748(12) 0.0297(4) Uani 1 1 d .
C1 C 0.0365(2) 0.7210(2) 1.34896(14) 0.0262(4) Uani 1 1 d .
C2 C -0.0911(3) 0.7287(3) 1.39441(14) 0.0311(5) Uani 1 1 d .
H2A H -0.0907 0.6498 1.4425 0.037 Uiso 1 1 calc R
C3 C -0.2185(2) 0.8510(2) 1.36957(15) 0.0312(5) Uani 1 1 d .
H3A H -0.3034 0.8535 1.4002 0.037 Uiso 1 1 calc R
C4 C -0.2197(2) 0.9709(2) 1.29853(14) 0.0285(5) Uani 1 1 d .
C5 C -0.0920(2) 0.9639(2) 1.25353(15) 0.0301(5) Uani 1 1 d .
H5A H -0.0923 1.0442 1.2064 0.036 Uiso 1 1 calc R
C6 C 0.0361(2) 0.8407(2) 1.27675(14) 0.0268(5) Uani 1 1 d .
C7 C 0.1678(2) 0.8369(2) 1.22372(15) 0.0295(5) Uani 1 1 d .
C8 C 0.3065(3) 0.8151(3) 1.25815(17) 0.0372(6) Uani 1 1 d .
H8A H 0.3189 0.8033 1.3161 0.045 Uiso 1 1 calc R
C9 C 0.4270(3) 0.8107(3) 1.20700(19) 0.0456(7) Uani 1 1 d .
H9A H 0.5189 0.7983 1.2307 0.055 Uiso 1 1 calc R
C10 C 0.4120(3) 0.8245(3) 1.12164(18) 0.0441(6) Uani 1 1 d .
H10A H 0.4938 0.8191 1.0881 0.053 Uiso 1 1 calc R
C11 C 0.2736(3) 0.8467(3) 1.08578(16) 0.0362(5) Uani 1 1 d .
C12 C 0.1528(3) 0.8552(2) 1.13683(15) 0.0337(5) Uani 1 1 d .
H12A H 0.0597 0.8736 1.1124 0.040 Uiso 1 1 calc R
C13 C 0.1655(2) 0.5766(2) 1.37497(14) 0.0279(5) Uani 1 1 d .
C14 C -0.3548(3) 1.1074(2) 1.27176(15) 0.0304(5) Uani 1 1 d .
C15 C 0.2515(3) 0.8519(3) 0.99536(17) 0.0432(6) Uani 1 1 d .
C16 C 0.1835(3) 0.5426(3) 0.88051(16) 0.0431(6) Uani 1 1 d .
H16A H 0.1854 0.6211 0.9003 0.052 Uiso 1 1 calc R
C17 C 0.1713(3) 0.5628(3) 0.79434(17) 0.0491(7) Uani 1 1 d .
H17A H 0.1635 0.6569 0.7574 0.059 Uiso 1 1 calc R
C18 C 0.1759(3) 0.3262(4) 0.81544(18) 0.0488(7) Uani 1 1 d .
H18A H 0.1730 0.2504 0.7935 0.059 Uiso 1 1 calc R
C19 C 0.1863(3) 0.2951(3) 0.90283(17) 0.0420(6) Uani 1 1 d .
H19A H 0.1887 0.2014 0.9382 0.050 Uiso 1 1 calc R
C20 C 0.1930(3) 0.4050(3) 0.93768(15) 0.0340(5) Uani 1 1 d .
C21 C 0.2130(3) 0.3779(3) 1.03068(15) 0.0324(5) Uani 1 1 d .
C22 C 0.1798(3) 0.4966(3) 1.06496(16) 0.0402(6) Uani 1 1 d .
H22A H 0.1355 0.5941 1.0302 0.048 Uiso 1 1 calc R
C23 C 0.2121(3) 0.4702(3) 1.14971(16) 0.0394(6) Uani 1 1 d .
H23A H 0.1889 0.5519 1.1710 0.047 Uiso 1 1 calc R
C24 C 0.2981(3) 0.2193(3) 1.17218(17) 0.0431(6) Uani 1 1 d .
H24A H 0.3359 0.1227 1.2093 0.052 Uiso 1 1 calc R
C25 C 0.2689(3) 0.2360(3) 1.08820(17) 0.0438(6) Uani 1 1 d .
H25A H 0.2867 0.1519 1.0696 0.053 Uiso 1 1 calc R
C26 C 0.0936(3) 0.2543(3) 1.38139(17) 0.0424(6) Uani 1 1 d .
H26A H 0.0539 0.3525 1.3467 0.051 Uiso 1 1 calc R
C27 C -0.0023(3) 0.1838(3) 1.42304(17) 0.0434(6) Uani 1 1 d .
H27A H -0.1042 0.2339 1.4157 0.052 Uiso 1 1 calc R
C28 C 0.0511(2) 0.0385(3) 1.47598(14) 0.0307(5) Uani 1 1 d .
C29 C 0.2037(3) -0.0281(3) 1.48173(18) 0.0432(6) Uani 1 1 d .
H29A H 0.2461 -0.1265 1.5157 0.052 Uiso 1 1 calc R
C30 C 0.2931(3) 0.0500(3) 1.43763(16) 0.0389(6) Uani 1 1 d .
H30A H 0.3954 0.0022 1.4430 0.047 Uiso 1 1 calc R
O1W O 0.4647(2) 0.3108(2) 1.43477(12) 0.0426(4) Uani 1 1 d D
H1WA H 0.529(2) 0.355(3) 1.420(2) 0.062(10) Uiso 1 1 d D
H1WB H 0.391(2) 0.366(3) 1.454(2) 0.081(12) Uiso 1 1 d D
O2W O 0.49720(19) 0.44004(19) 1.25068(12) 0.0436(4) Uani 1 1 d D
H2WA H 0.5544 0.3864 1.2227 0.052 Uiso 1 1 d RD
H2WB H 0.5477 0.4602 1.2842 0.052 Uiso 1 1 d RD
O3W O 0.6721(3) 0.4681(3) 0.39921(17) 0.0716(7) Uani 1 1 d D
H3WA H 0.717(3) 0.463(4) 0.4443(11) 0.080(12) Uiso 1 1 d D
H3WB H 0.721(4) 0.495(5) 0.3563(12) 0.095(15) Uiso 1 1 d D

loop_
_atom_site_aniso_label
_atom_site_aniso_U_11
_atom_site_aniso_U_22
_atom_site_aniso_U_33
_atom_site_aniso_U_23
_atom_site_aniso_U_13
_atom_site_aniso_U_12
Ni1 0.02455(15) 0.02282(15) 0.02555(16) -0.00504(11) 0.00383(11) -0.00141(11)
O1 0.0452(10) 0.0499(11) 0.0251(9) -0.0102(8) -0.0048(8) 0.0109(9)
O2 0.0343(9) 0.0257(8) 0.0258(8) -0.0084(7) 0.0023(7) 0.0021(7)
O3 0.0291(8) 0.0270(8) 0.0355(9) -0.0057(7) 0.0106(7) 0.0012(7)
O4 0.0435(10) 0.0303(9) 0.0339(10) 0.0005(8) 0.0128(8) 0.0053(8)
O5 0.0667(15) 0.122(2) 0.0514(15) -0.0374(15) 0.0347(12) -0.0409(15)
O6 0.0548(12) 0.0647(13) 0.0385(11) -0.0117(10) 0.0088(10) -0.0101(11)
N1 0.0357(10) 0.0259(9) 0.0286(10) -0.0060(8) 0.0029(8) -0.0049(8)
N2 0.0456(13) 0.0698(17) 0.0357(13) -0.0211(12) 0.0000(10) -0.0169(12)
N3 0.0271(9) 0.0290(10) 0.0261(10) -0.0031(8) 0.0045(8) -0.0051(8)
C1 0.0270(11) 0.0255(10) 0.0229(11) -0.0097(9) 0.0021(9) -0.0022(9)
C2 0.0360(12) 0.0277(11) 0.0221(11) -0.0045(9) 0.0061(9) -0.0037(10)
C3 0.0284(11) 0.0306(12) 0.0305(12) -0.0114(10) 0.0100(10) -0.0031(10)
C4 0.0291(11) 0.0240(10) 0.0283(12) -0.0102(9) 0.0053(9) -0.0014(9)
C5 0.0332(12) 0.0216(10) 0.0296(12) -0.0051(9) 0.0071(10) -0.0040(9)
C6 0.0267(11) 0.0255(11) 0.0269(11) -0.0099(9) 0.0049(9) -0.0054(9)
C7 0.0278(11) 0.0208(10) 0.0342(13) -0.0063(9) 0.0074(10) -0.0030(9)
C8 0.0318(12) 0.0332(13) 0.0418(14) -0.0092(11) 0.0045(11) -0.0064(11)
C9 0.0279(12) 0.0445(15) 0.0616(19) -0.0149(14) 0.0067(12) -0.0095(12)
C10 0.0338(13) 0.0406(14) 0.0538(17) -0.0128(13) 0.0204(12) -0.0102(12)
C11 0.0376(13) 0.0254(11) 0.0377(14) -0.0057(10) 0.0135(11) -0.0046(10)
C12 0.0308(12) 0.0278(11) 0.0361(13) -0.0059(10) 0.0076(10) -0.0051(10)
C13 0.0252(11) 0.0269(11) 0.0264(12) -0.0057(9) 0.0034(9) -0.0037(9)
C14 0.0299(11) 0.0257(11) 0.0314(12) -0.0098(10) 0.0067(10) -0.0030(10)
C15 0.0481(16) 0.0335(13) 0.0397(15) -0.0069(11) 0.0189(13) -0.0079(12)
C16 0.0538(16) 0.0487(15) 0.0321(14) -0.0143(12) 0.0032(12) -0.0218(13)
C17 0.0566(17) 0.0592(18) 0.0328(14) -0.0105(13) 0.0005(13) -0.0233(15)
C18 0.0424(15) 0.0627(19) 0.0503(18) -0.0333(15) -0.0015(13) -0.0135(14)
C19 0.0426(14) 0.0411(14) 0.0429(15) -0.0172(12) -0.0035(12) -0.0092(12)
C20 0.0291(11) 0.0412(13) 0.0325(13) -0.0144(11) 0.0026(10) -0.0096(11)
C21 0.0344(12) 0.0351(12) 0.0295(12) -0.0119(10) 0.0028(10) -0.0116(11)
C22 0.0531(16) 0.0303(12) 0.0295(13) -0.0058(10) -0.0003(11) -0.0061(12)
C23 0.0547(16) 0.0266(12) 0.0310(13) -0.0099(10) 0.0031(12) -0.0042(11)
C24 0.0597(17) 0.0257(12) 0.0400(15) -0.0059(11) -0.0036(13) -0.0114(12)
C25 0.0609(17) 0.0317(13) 0.0419(15) -0.0152(11) -0.0031(13) -0.0145(13)
C26 0.0310(12) 0.0311(12) 0.0473(15) 0.0096(11) -0.0027(11) -0.0053(11)
C27 0.0259(12) 0.0379(14) 0.0490(16) 0.0068(12) -0.0019(11) -0.0047(11)
C28 0.0308(11) 0.0288(11) 0.0277(12) -0.0044(9) 0.0029(10) -0.0070(10)
C29 0.0332(13) 0.0291(12) 0.0498(16) 0.0052(11) 0.0064(12) -0.0029(11)
C30 0.0276(12) 0.0320(12) 0.0439(15) -0.0009(11) 0.0059(11) -0.0024(10)
O1W 0.0361(10) 0.0398(10) 0.0411(11) -0.0123(9) -0.0072(9) 0.0035(9)
O2W 0.0412(10) 0.0378(9) 0.0538(11) -0.0170(9) 0.0148(9) -0.0142(8)
O3W 0.0647(15) 0.109(2) 0.0569(15) -0.0382(15) -0.0006(13) -0.0355(15)

loop_
_atom_type_symbol
_atom_type_description
_atom_type_scat_dispersion_real
_atom_type_scat_dispersion_imag
_atom_type_scat_source
C C 0.0033 0.0016 'International Tables Vol C Tables 4.2.6.8 and 6.1.1.4'
H H 0.0000 0.0000 'International Tables Vol C Tables 4.2.6.8 and 6.1.1.4'
O O 0.0106 0.0060 'International Tables Vol C Tables 4.2.6.8 and 6.1.1.4'
N N 0.0061 0.0033 'International Tables Vol C Tables 4.2.6.8 and 6.1.1.4'
Ni Ni 0.3393 1.1124 'International Tables Vol C Tables 4.2.6.8 and 6.1.1.4'

loop_
_geom_angle_atom_site_label_1
_geom_angle_atom_site_label_2
_geom_angle_atom_site_label_3
_geom_angle
_geom_angle_site_symmetry_1
_geom_angle_site_symmetry_3
N3 Ni1 O2 93.80(7) . .
N3 Ni1 O3 92.02(7) . 1_645
O2 Ni1 O3 173.53(6) . 1_645
N3 Ni1 O2W 178.23(7) . .
O2 Ni1 O2W 85.91(7) . .
O3 Ni1 O2W 88.36(7) 1_645 .
N3 Ni1 O1W 91.84(8) . .
O2 Ni1 O1W 89.52(7) . .
O3 Ni1 O1W 87.47(7) 1_645 .
O2W Ni1 O1W 89.90(8) . .
N3 Ni1 N1 91.71(7) . .
O2 Ni1 N1 87.64(7) . .
O3 Ni1 N1 95.02(7) 1_645 .
O2W Ni1 N1 86.53(7) . .
O1W Ni1 N1 175.59(7) . .
C13 O2 Ni1 131.31(14) . .
C14 O3 Ni1 127.67(14) . 1_465
C24 N1 C23 116.4(2) . .
C24 N1 Ni1 123.44(16) . .
C23 N1 Ni1 118.92(16) . .
C17 N2 C18 115.6(2) . .
C26 N3 C30 116.2(2) . .
C26 N3 Ni1 119.01(15) . .
C30 N3 Ni1 124.75(15) . .
C2 C1 C6 119.3(2) . .
C2 C1 C13 117.82(19) . .
C6 C1 C13 122.61(19) . .
C3 C2 C1 121.3(2) . .
C2 C3 C4 119.8(2) . .
C5 C4 C3 118.9(2) . .
C5 C4 C14 120.1(2) . .
C3 C4 C14 121.0(2) . .
C4 C5 C6 122.0(2) . .
C5 C6 C1 118.6(2) . .
C5 C6 C7 119.51(19) . .
C1 C6 C7 121.83(19) . .
C8 C7 C12 118.2(2) . .
C8 C7 C6 122.2(2) . .
C12 C7 C6 119.6(2) . .
C7 C8 C9 120.6(2) . .
C10 C9 C8 120.7(2) . .
C9 C10 C11 119.6(2) . .
C12 C11 C10 119.3(2) . .
C12 C11 C15 118.2(2) . .
C10 C11 C15 122.4(2) . .
C11 C12 C7 121.5(2) . .
O1 C13 O2 125.3(2) . .
O1 C13 C1 118.5(2) . .
O2 C13 C1 116.07(19) . .
O4 C14 O3 124.4(2) . .
O4 C14 C4 118.1(2) . .
O3 C14 C4 117.5(2) . .
O6 C15 O5 122.7(3) . .
O6 C15 C11 123.3(2) . .
O5 C15 C11 114.0(3) . .
C17 C16 C20 119.6(3) . .
N2 C17 C16 124.5(3) . .
N2 C18 C19 124.5(3) . .
C18 C19 C20 119.3(3) . .
C16 C20 C19 116.5(2) . .
C16 C20 C21 120.8(2) . .
C19 C20 C21 122.7(2) . .
C22 C21 C25 116.0(2) . .
C22 C21 C20 120.8(2) . .
C25 C21 C20 123.2(2) . .
C23 C22 C21 120.0(2) . .
N1 C23 C22 123.6(2) . .
N1 C24 C25 123.5(2) . .
C24 C25 C21 120.1(2) . .
N3 C26 C27 123.9(2) . .
C26 C27 C28 120.3(2) . .
C27 C28 C29 115.9(2) . .
C27 C28 C28 121.2(3) . 2_558
C29 C28 C28 123.0(3) . 2_558
C30 C29 C28 120.5(2) . .
N3 C30 C29 123.2(2) . .

loop_
_geom_bond_atom_site_label_1
_geom_bond_atom_site_label_2
_geom_bond_distance
_geom_bond_site_symmetry_2
Ni1 N3 2.0596(18) .
Ni1 O2 2.0597(15) .
Ni1 O3 2.0634(15) 1_645
Ni1 O2W 2.0908(17) .
Ni1 O1W 2.0921(18) .
Ni1 N1 2.0943(19) .
O1 C13 1.244(3) .
O2 C13 1.253(3) .
O3 C14 1.262(3) .
O3 Ni1 2.0635(15) 1_465
O4 C14 1.261(3) .
O5 C15 1.318(3) .
O6 C15 1.209(3) .
N1 C24 1.332(3) .
N1 C23 1.333(3) .
N2 C17 1.327(4) .
N2 C18 1.328(4) .
N3 C26 1.329(3) .
N3 C30 1.333(3) .
C1 C2 1.390(3) .
C1 C6 1.405(3) .
C1 C13 1.510(3) .
C2 C3 1.380(3) .
C3 C4 1.392(3) .
C4 C5 1.387(3) .
C4 C14 1.498(3) .
C5 C6 1.386(3) .
C6 C7 1.490(3) .
C7 C8 1.386(3) .
C7 C12 1.390(3) .
C8 C9 1.388(3) .
C9 C10 1.375(4) .
C10 C11 1.392(4) .
C11 C12 1.386(3) .
C11 C15 1.490(4) .
C16 C17 1.372(4) .
C16 C20 1.383(3) .
C18 C19 1.375(4) .
C19 C20 1.388(3) .
C20 C21 1.478(3) .
C21 C22 1.387(3) .
C21 C25 1.386(3) .
C22 C23 1.366(3) .
C24 C25 1.368(4) .
C26 C27 1.365(3) .
C27 C28 1.380(3) .
C28 C29 1.383(3) .
C28 C28 1.485(4) 2_558
C29 C30 1.372(3) .
